data_1568264
loop_
_publ_author_name
'Zhao, Hongping'
'Yuan, Weiming'

_publ_section_title
;
 Three-component reductive conjugate addition/aldol tandem reaction
 enabled by nickel/photoredox dual catalysis.
;
_journal_issue 6
_journal_name_full 'Chemical science'
_journal_page_first 1485
_journal_page_last 1490
_journal_paper_doi 10.1039/d2sc06303d
_journal_volume 14
_journal_year 2023
_chemical_formula_moiety 'C29 H33 N O2'
_chemical_formula_sum 'C29 H33 N O2'
_chemical_formula_weight 427.56
_space_group_crystal_system triclinic
_space_group_IT_number 2
_space_group_name_Hall '-P 1'
_space_group_name_H-M_alt 'P -1'
_atom_sites_solution_hydrogens geom
_atom_sites_solution_primary dual
_audit_block_doi 10.5517/ccdc.csd.cc2df5fg
_audit_creation_date 2022-11-03
_audit_creation_method
;
Olex2 1.3
(compiled 2020.06.28 svn.raecde09e for OlexSys, GUI svn.r6132)
;
_audit_update_record
;
2022-11-03 deposited with the CCDC.	2023-01-06 downloaded from the CCDC.
;
_cell_angle_alpha 93.312(2)
_cell_angle_beta 101.472(2)
_cell_angle_gamma 98.720(2)
_cell_formula_units_Z 2
_cell_length_a 9.5665(3)
_cell_length_b 10.3386(2)
_cell_length_c 12.4055(3)
_cell_measurement_reflns_used 19899
_cell_measurement_temperature 100.00(10)
_cell_measurement_theta_max 73.4470
_cell_measurement_theta_min 4.3240
_cell_volume 1183.64(5)
_computing_cell_refinement 'CrysAlisPro 1.171.39.28b (Rigaku OD, 2015)'
_computing_data_collection 'CrysAlisPro 1.171.39.28b (Rigaku OD, 2015)'
_computing_data_reduction 'CrysAlisPro 1.171.39.28b (Rigaku OD, 2015)'
_computing_molecular_graphics 'Olex2 1.3 (Dolomanov et al., 2009)'
_computing_publication_material 'Olex2 1.3 (Dolomanov et al., 2009)'
_computing_structure_refinement 'SHELXL 2018/3 (Sheldrick, 2015)'
_computing_structure_solution 'SHELXT 2014/5 (Sheldrick, 2014)'
_diffrn_ambient_environment N~2~
_diffrn_ambient_temperature 100.00(10)
_diffrn_detector 'CCD plate'
_diffrn_measured_fraction_theta_full 0.997
_diffrn_measured_fraction_theta_max 0.983
_diffrn_measurement_details
;
List of Runs (angles in degrees, time in seconds):

  # Type    Start    End  Width  t~exp~   \w     \q     \k     \f   Frames
#--------------------------------------------------------------------------
  1  \w    -86.00 -51.00   0.50    0.50    --    0.00 -38.00 120.00   70
  2  \w    -49.00  16.00   0.50    0.50    --    0.00 -38.00 -60.00  130
  3  \w    -39.00  29.00   0.50    0.50    --    0.00 -77.00-180.00  136
  4  \w     45.00  77.00   0.50    0.50    --    0.00  57.00-150.00   64
  5  \w     55.00  86.00   0.50    0.50    --    0.00  38.00-180.00   62
  6  \w    -42.00  15.00   0.50    0.50    --    0.00 -38.00 120.00  114
  7  \w      7.00  33.00   0.50    0.50    --    0.00  38.00-180.00   52
  8  \w    -20.00  89.00   0.50    0.50    --    0.00  57.00 -30.00  218
  9  \w    -19.00  15.00   0.50    0.50    --    0.00  57.00-150.00   68
 10  \w     -2.00  73.00   0.50    0.50    --    0.00  57.00 -90.00  150
 11  \w    -86.00 -61.00   0.50    0.50    --    0.00 -38.00 -60.00   50
 12  \w     67.00  92.00   0.50    0.50    --   94.60  73.00 -34.32   50
 13  \w     68.00 111.00   0.50    0.50    --   94.60  70.00 -23.48   86
 14  \w     68.00  94.00   0.50    0.50    --   94.60  69.00-168.03   52
 15  \w     67.00  92.00   0.50    0.50    --   94.60  73.00 -67.73   50
 16  \w    117.00 143.00   0.50    0.50    --   94.60  59.00 -94.93   52
 17  \w     68.00 144.00   0.50    0.50    --   94.60  70.00  84.17  152
 18  \w     67.00  93.00   0.50    0.50    --   94.60  73.00  31.78   52
 19  \w     67.00  93.00   0.50    0.50    --   94.60  74.00-167.54   52
 20  \w     72.00 106.00   0.50    0.50    --   94.60  59.00 -94.93   68
 21  \w     74.00 100.00   0.50    0.50    --   94.60  58.00 -72.30   52
 22  \w     68.00 158.00   0.50    0.50    --   94.60  71.00  43.28  180
 23  \w     66.00  95.00   0.50    0.50    --   94.60  75.00 -11.60   58
 24  \w     30.00  56.00   0.50    0.50    --   94.60 -82.00   0.00   52
 25  \w     85.00 126.00   0.50    0.50    --   94.60 -82.00   0.00   82
 26  \w      5.00 123.00   0.50    0.50    --   94.60 -82.00-180.00  236
 27  \w      5.00 126.00   0.50    0.50    --   94.60 -82.00 -60.00  242
 28  \w      5.00 125.00   0.50    0.50    --   94.60 -82.00  90.00  240
 29  \w     71.00  97.00   0.50    0.50    --   94.60  61.00 150.00   52
 30  \w     71.00  97.00   0.50    0.50    --   94.60  61.00-180.00   52
 31  \w     71.00 126.00   0.50    0.50    --   94.60  68.00   8.39  110
 32  \w     68.00  98.00   0.50    0.50    --   94.60  70.00  62.20   60
 33  \w     72.00  97.00   0.50    0.50    --   94.60  55.00 177.06   50
 34  \w     71.00 108.00   0.50    0.50    --   94.60  61.00-120.00   74
 35  \w     67.00 129.00   0.50    0.50    --   94.60  73.00  66.26  124
 36  \w     75.00 175.00   0.50    0.50    --   94.60  45.00 -60.00  200
 37  \w      6.00  83.00   0.50    0.50    --   94.60 -61.00  90.00  154
 38  \w     71.00 184.00   0.50    0.50    --   94.60  61.00 -30.00  226
 39  \w     71.00 101.00   0.50    0.50    --   94.60  61.00  30.00   60
 40  \w    104.00 161.00   0.50    0.50    --   94.60  61.00  30.00  114
 41  \w     15.00 118.00   0.50    0.50    --   94.60 -61.00 -60.00  206
 42  \w     66.00 103.00   0.50    0.50    --   94.60  74.00-153.23   74
 43  \w     72.00 170.00   0.50    0.50    --   94.60  58.00-157.93  196
 44  \w     77.00 174.00   0.50    0.50    --   94.60  45.00-180.00  194
 45  \w     71.00  97.00   0.50    0.50    --   94.60  61.00 120.00   52
 46  \w     72.00 112.00   0.50    0.50    --   94.60  55.00-102.29   80
 47  \w     19.00  45.00   0.50    0.50    --   94.60 -61.00-180.00   52
 48  \w     54.00 108.00   0.50    0.50    --   94.60 -61.00-180.00  108
 49  \w     67.00  92.00   0.50    0.50    --   94.60  71.00  26.34   50
 50  \w     75.00 158.00   0.50    0.50    --   94.60  45.00 150.00  166
 51  \w    159.00 184.00   0.50    0.50    --   94.60  69.00-168.03   50
 52  \w    155.00 180.00   0.50    0.50    --   94.60  70.00 -23.48   50
 53  \w     70.00 129.00   0.50    0.50    --   94.60  63.00 -45.24  118
 54  \w    137.00 162.00   0.50    0.50    --   94.60  46.00 132.33   50
 55  \w     75.00 101.00   0.50    0.50    --   94.60  46.00 132.33   52
;
_diffrn_measurement_device 'four-circle diffractometer'
_diffrn_measurement_device_type 'XtaLAB AFC12 (RINC): Kappa single'
_diffrn_measurement_method '\w scans'
_diffrn_orient_matrix_type 'CrysAlisPro convention (1999,Acta A55,543-557)'
_diffrn_orient_matrix_UB_11 0.0605415000
_diffrn_orient_matrix_UB_12 -0.0460379000
_diffrn_orient_matrix_UB_13 0.1132600000
_diffrn_orient_matrix_UB_21 -0.1389413000
_diffrn_orient_matrix_UB_22 0.0208458000
_diffrn_orient_matrix_UB_23 0.0387516000
_diffrn_orient_matrix_UB_31 -0.0693014000
_diffrn_orient_matrix_UB_32 -0.1426936000
_diffrn_orient_matrix_UB_33 -0.0431337000
_diffrn_radiation_monochromator graphite
_diffrn_radiation_probe x-ray
_diffrn_radiation_type 'Cu K\a'
_diffrn_radiation_wavelength 1.54184
_diffrn_reflns_av_R_equivalents 0.0233
_diffrn_reflns_av_unetI/netI 0.0135
_diffrn_reflns_Laue_measured_fraction_full 0.997
_diffrn_reflns_Laue_measured_fraction_max 0.983
_diffrn_reflns_limit_h_max 11
_diffrn_reflns_limit_h_min -11
_diffrn_reflns_limit_k_max 12
_diffrn_reflns_limit_k_min -12
_diffrn_reflns_limit_l_max 15
_diffrn_reflns_limit_l_min -15
_diffrn_reflns_number 26024
_diffrn_reflns_point_group_measured_fraction_full 0.997
_diffrn_reflns_point_group_measured_fraction_max 0.983
_diffrn_reflns_theta_full 67.684
_diffrn_reflns_theta_max 73.763
_diffrn_reflns_theta_min 3.651
_diffrn_source 'fine-focus sealed X-ray tube'
_diffrn_source_type 'Enhance (Cu) X-ray Source'
_exptl_absorpt_coefficient_mu 0.576
_exptl_absorpt_correction_T_max 1.00000
_exptl_absorpt_correction_T_min 0.75973
_exptl_absorpt_correction_type multi-scan
_exptl_absorpt_process_details
;
CrysAlisPro 1.171.39.28b (Rigaku Oxford Diffraction, 2015)
Empirical absorption correction using spherical harmonics,
 implemented in SCALE3 ABSPACK scaling algorithm.
;
_exptl_crystal_colour 'clear colourless'
_exptl_crystal_colour_lustre clear
_exptl_crystal_colour_primary colourless
_exptl_crystal_density_diffrn 1.200
_exptl_crystal_description block
_exptl_crystal_F_000 460
_exptl_crystal_size_max 0.35
_exptl_crystal_size_mid 0.3
_exptl_crystal_size_min 0.18
_refine_diff_density_max 0.188
_refine_diff_density_min -0.260
_refine_diff_density_rms 0.054
_refine_ls_extinction_method none
_refine_ls_goodness_of_fit_ref 1.048
_refine_ls_hydrogen_treatment constr
_refine_ls_matrix_type full
_refine_ls_number_parameters 291
_refine_ls_number_reflns 4707
_refine_ls_number_restraints 0
_refine_ls_restrained_S_all 1.048
_refine_ls_R_factor_all 0.0375
_refine_ls_R_factor_gt 0.0367
_refine_ls_shift/su_max 0.001
_refine_ls_shift/su_mean 0.000
_refine_ls_structure_factor_coef Fsqd
_refine_ls_weighting_details 'w=1/[\s^2^(Fo^2^)+(0.0473P)^2^+0.3719P] where P=(Fo^2^+2Fc^2^)/3'
_refine_ls_weighting_scheme calc
_refine_ls_wR_factor_gt 0.0938
_refine_ls_wR_factor_ref 0.0944
_reflns_Friedel_coverage 0.000
_reflns_number_gt 4556
_reflns_number_total 4707
_reflns_threshold_expression 'I > 2\s(I)'
_cod_data_source_file d2sc06303d2.cif
_cod_data_source_block 20220322_zhp-195-1-2
_cod_depositor_comments 'Adding full bibliography for 1568263--1568265.cif.'
_cod_database_code 1568264
_shelx_shelxl_version_number 2018/3
_shelx_space_group_comment
;
The symmetry employed for this shelxl refinement is uniquely defined
by the following loop, which should always be used as a source of
symmetry information in preference to the above space-group names.
They are only intended as comments.
;
_shelx_estimated_absorpt_t_max 0.903
_shelx_estimated_absorpt_t_min 0.824
_reflns_odcompleteness_completeness 99.65
_reflns_odcompleteness_iscentric 1
_reflns_odcompleteness_theta 66.97
_olex2_refinement_description
;
1. Fixed Uiso
 At 1.2 times of:
  All C(H) groups, All C(H,H) groups
 At 1.5 times of:
  All C(H,H,H) groups, All O(H) groups
2.a Ternary CH refined with riding coordinates:
 C008(H008), C009(H009), C00C(H00C)
2.b Secondary CH2 refined with riding coordinates:
 C00I(H00I,H00J), C00L(H00M,H00N), C00P(H00R,H00S), C00U(H00X,H00Y), C00V(H00Z,
 H), C00W(H00,HA)
2.c Aromatic/amide H refined with riding coordinates:
 C007(H007), C00B(H00B), C00E(H00E), C00F(H00F), C00H(H00H), C00J(H00K),
 C00K(H00L), C00M(H00O), C00N(H00P), C00O(H00Q), C00Q(H00T), C00R(H00U),
 C00S(H00V), C00T(H00W)
2.d Idealised Me refined as rotating group:
 C00G(H00A,H00D,H00G)
2.e Idealised tetrahedral OH refined as rotating group:
 O001(H001)
;
_olex2_submission_special_instructions 'No special instructions were received'
_oxdiff_exptl_absorpt_empirical_details
;
Empirical correction (ABSPACK) includes:
- Absorption correction using spherical harmonics
- Frame scaling
;
_oxdiff_exptl_absorpt_empirical_full_max 1.578
_oxdiff_exptl_absorpt_empirical_full_min 0.754

loop_
_space_group_symop_operation_xyz
'x, y, z'
'-x, -y, -z'

loop_
_atom_site_label
_atom_site_type_symbol
_atom_site_fract_x
_atom_site_fract_y
_atom_site_fract_z
_atom_site_U_iso_or_equiv
_atom_site_adp_type
_atom_site_occupancy
_atom_site_site_symmetry_order
_atom_site_calc_flag
_atom_site_refinement_flags_posn
_atom_site_refinement_flags_adp
_atom_site_refinement_flags_occupancy
_atom_site_disorder_assembly
_atom_site_disorder_group
O001 O 0.18850(8) 0.05944(7) 0.56555(6) 0.02169(16) Uani 1 1 d . . . . .
H001 H 0.141610 -0.002822 0.590823 0.033 Uiso 1 1 calc R U . . .
O002 O -0.03951(7) 0.15851(7) 0.35497(6) 0.02095(16) Uani 1 1 d . . . . .
N003 N 0.17069(9) 0.18027(8) 0.29584(6) 0.01830(18) Uani 1 1 d . . . . .
C004 C 0.32593(10) 0.20091(10) 0.31423(8) 0.0178(2) Uani 1 1 d . . . . .
C005 C 0.09403(10) 0.19145(9) 0.37554(8) 0.0175(2) Uani 1 1 d . . . . .
C006 C 0.15630(11) 0.47794(10) 0.40199(8) 0.0199(2) Uani 1 1 d . . . . .
C007 C 0.39781(11) 0.30388(10) 0.26854(8) 0.0218(2) Uani 1 1 d . . . . .
H007 H 0.346034 0.366034 0.232218 0.026 Uiso 1 1 calc R U . . .
C008 C 0.17088(10) 0.25978(9) 0.48839(8) 0.0178(2) Uani 1 1 d . . . . .
H008 H 0.278004 0.270267 0.495188 0.021 Uiso 1 1 calc R U . . .
C009 C 0.12602(10) 0.17574(10) 0.57752(8) 0.0183(2) Uani 1 1 d . . . . .
H009 H 0.018358 0.150030 0.558931 0.022 Uiso 1 1 calc R U . . .
C00A C 0.21735(11) 0.62887(10) 0.22889(8) 0.0200(2) Uani 1 1 d . . . . .
C00B C 0.40176(11) 0.11189(10) 0.36993(8) 0.0214(2) Uani 1 1 d . . . . .
H00B H 0.352462 0.043141 0.402818 0.026 Uiso 1 1 calc R U . . .
C00C C 0.16989(11) 0.24256(10) 0.69572(8) 0.0197(2) Uani 1 1 d . . . . .
H00C H 0.120853 0.321244 0.697457 0.024 Uiso 1 1 calc R U . . .
C00D C 0.24828(11) 0.70830(10) 0.13763(8) 0.0211(2) Uani 1 1 d . . . . .
C00E C 0.30901(11) 0.64899(10) 0.33326(8) 0.0227(2) Uani 1 1 d . . . . .
H00E H 0.392458 0.715268 0.346752 0.027 Uiso 1 1 calc R U . . .
C00F C 0.09423(11) 0.53198(10) 0.21281(8) 0.0213(2) Uani 1 1 d . . . . .
H00F H 0.030866 0.515599 0.142276 0.026 Uiso 1 1 calc R U . . .
C00G C 0.09446(11) 0.14420(11) 0.18056(8) 0.0231(2) Uani 1 1 d . . . . .
H00A H 0.120142 0.215239 0.135447 0.035 Uiso 1 1 calc R U . . .
H00D H -0.010176 0.129944 0.176436 0.035 Uiso 1 1 calc R U . . .
H00G H 0.122559 0.063362 0.152879 0.035 Uiso 1 1 calc R U . . .
C00H C 0.27969(12) 0.57327(10) 0.41764(8) 0.0229(2) Uani 1 1 d . . . . .
H00H H 0.345118 0.586847 0.487302 0.027 Uiso 1 1 calc R U . . .
C00I C 0.12425(11) 0.39659(10) 0.49443(8) 0.0214(2) Uani 1 1 d . . . . .
H00I H 0.019054 0.384615 0.492310 0.026 Uiso 1 1 calc R U . . .
H00J H 0.174658 0.445522 0.565977 0.026 Uiso 1 1 calc R U . . .
C00J C 0.62234(11) 0.22458(12) 0.32957(9) 0.0265(2) Uani 1 1 d . . . . .
H00K H 0.723369 0.231561 0.333191 0.032 Uiso 1 1 calc R U . . .
C00K C 0.55048(12) 0.12382(11) 0.37738(9) 0.0252(2) Uani 1 1 d . . . . .
H00L H 0.602736 0.062938 0.415209 0.030 Uiso 1 1 calc R U . . .
C00L C 0.11371(12) 0.14985(11) 0.77545(8) 0.0246(2) Uani 1 1 d . . . . .
H00M H 0.007288 0.125827 0.751914 0.030 Uiso 1 1 calc R U . . .
H00N H 0.155491 0.068204 0.771401 0.030 Uiso 1 1 calc R U . . .
C00M C 0.22044(11) 0.65129(11) 0.02919(9) 0.0248(2) Uani 1 1 d . . . . .
H00O H 0.181296 0.560504 0.013392 0.030 Uiso 1 1 calc R U . . .
C00N C 0.06326(11) 0.45950(10) 0.29824(9) 0.0215(2) Uani 1 1 d . . . . .
H00P H -0.022678 0.396241 0.285987 0.026 Uiso 1 1 calc R U . . .
C00O C 0.30659(12) 0.84144(11) 0.15825(9) 0.0265(2) Uani 1 1 d . . . . .
H00Q H 0.326900 0.881901 0.231635 0.032 Uiso 1 1 calc R U . . .
C00P C 0.33233(11) 0.29033(11) 0.73544(9) 0.0243(2) Uani 1 1 d . . . . .
H00R H 0.365791 0.355003 0.686355 0.029 Uiso 1 1 calc R U . . .
H00S H 0.384431 0.215070 0.731157 0.029 Uiso 1 1 calc R U . . .
C00Q C 0.24931(12) 0.72578(12) -0.05599(9) 0.0299(3) Uani 1 1 d . . . . .
H00T H 0.229610 0.685662 -0.129453 0.036 Uiso 1 1 calc R U . . .
C00R C 0.54641(12) 0.31507(11) 0.27649(9) 0.0265(2) Uani 1 1 d . . . . .
H00U H 0.596176 0.385188 0.245334 0.032 Uiso 1 1 calc R U . . .
C00S C 0.33553(13) 0.91608(12) 0.07300(10) 0.0310(3) Uani 1 1 d . . . . .
H00V H 0.375130 1.006798 0.088460 0.037 Uiso 1 1 calc R U . . .
C00T C 0.30672(12) 0.85834(13) -0.03432(10) 0.0314(3) Uani 1 1 d . . . . .
H00W H 0.326132 0.909160 -0.092674 0.038 Uiso 1 1 calc R U . . .
C00U C 0.15150(13) 0.21075(12) 0.89482(9) 0.0293(2) Uani 1 1 d . . . . .
H00X H 0.099006 0.285374 0.901261 0.035 Uiso 1 1 calc R U . . .
H00Y H 0.119886 0.144606 0.943417 0.035 Uiso 1 1 calc R U . . .
C00V C 0.36818(13) 0.35386(12) 0.85433(9) 0.0305(3) Uani 1 1 d . . . . .
H00Z H 0.474228 0.380662 0.878474 0.037 Uiso 1 1 calc R U . . .
H H 0.323103 0.433733 0.857428 0.037 Uiso 1 1 calc R U . . .
C00W C 0.31346(14) 0.25899(13) 0.93259(9) 0.0333(3) Uani 1 1 d . . . . .
H00 H 0.365323 0.182954 0.934959 0.040 Uiso 1 1 calc R U . . .
HA H 0.333878 0.303882 1.008076 0.040 Uiso 1 1 calc R U . . .

loop_
_atom_site_aniso_label
_atom_site_aniso_U_11
_atom_site_aniso_U_22
_atom_site_aniso_U_33
_atom_site_aniso_U_23
_atom_site_aniso_U_13
_atom_site_aniso_U_12
O001 0.0262(4) 0.0199(4) 0.0240(4) 0.0071(3) 0.0125(3) 0.0079(3)
O002 0.0178(3) 0.0248(4) 0.0223(3) 0.0069(3) 0.0070(3) 0.0046(3)
N003 0.0174(4) 0.0245(4) 0.0149(4) 0.0038(3) 0.0055(3) 0.0057(3)
C004 0.0183(5) 0.0221(5) 0.0149(4) 0.0005(4) 0.0066(3) 0.0053(4)
C005 0.0192(5) 0.0176(5) 0.0190(5) 0.0070(4) 0.0073(4) 0.0066(4)
C006 0.0251(5) 0.0192(5) 0.0197(5) 0.0040(4) 0.0099(4) 0.0091(4)
C007 0.0242(5) 0.0233(5) 0.0208(5) 0.0048(4) 0.0088(4) 0.0065(4)
C008 0.0190(5) 0.0201(5) 0.0172(4) 0.0042(4) 0.0079(4) 0.0059(4)
C009 0.0191(5) 0.0208(5) 0.0181(5) 0.0053(4) 0.0077(4) 0.0069(4)
C00A 0.0234(5) 0.0194(5) 0.0196(5) 0.0039(4) 0.0077(4) 0.0064(4)
C00B 0.0239(5) 0.0235(5) 0.0187(5) 0.0035(4) 0.0069(4) 0.0063(4)
C00C 0.0221(5) 0.0230(5) 0.0171(5) 0.0059(4) 0.0075(4) 0.0074(4)
C00D 0.0204(5) 0.0244(5) 0.0212(5) 0.0066(4) 0.0069(4) 0.0069(4)
C00E 0.0252(5) 0.0221(5) 0.0206(5) 0.0017(4) 0.0067(4) 0.0012(4)
C00F 0.0222(5) 0.0223(5) 0.0201(5) 0.0049(4) 0.0031(4) 0.0064(4)
C00G 0.0225(5) 0.0314(6) 0.0159(5) 0.0041(4) 0.0047(4) 0.0043(4)
C00H 0.0277(5) 0.0244(5) 0.0170(5) 0.0016(4) 0.0053(4) 0.0053(4)
C00I 0.0275(5) 0.0216(5) 0.0195(5) 0.0050(4) 0.0110(4) 0.0087(4)
C00J 0.0184(5) 0.0366(6) 0.0253(5) -0.0021(4) 0.0069(4) 0.0053(4)
C00K 0.0240(5) 0.0321(6) 0.0216(5) 0.0025(4) 0.0039(4) 0.0119(4)
C00L 0.0295(5) 0.0282(6) 0.0185(5) 0.0065(4) 0.0095(4) 0.0042(4)
C00M 0.0243(5) 0.0289(6) 0.0215(5) 0.0056(4) 0.0044(4) 0.0045(4)
C00N 0.0206(5) 0.0198(5) 0.0256(5) 0.0061(4) 0.0064(4) 0.0050(4)
C00O 0.0303(6) 0.0250(5) 0.0267(5) 0.0055(4) 0.0104(4) 0.0056(4)
C00P 0.0233(5) 0.0287(6) 0.0223(5) 0.0047(4) 0.0065(4) 0.0054(4)
C00Q 0.0278(6) 0.0434(7) 0.0203(5) 0.0092(5) 0.0059(4) 0.0078(5)
C00R 0.0248(5) 0.0289(6) 0.0274(5) 0.0029(4) 0.0120(4) 0.0010(4)
C00S 0.0310(6) 0.0267(6) 0.0394(6) 0.0131(5) 0.0134(5) 0.0057(5)
C00T 0.0267(6) 0.0425(7) 0.0307(6) 0.0204(5) 0.0115(5) 0.0098(5)
C00U 0.0396(6) 0.0333(6) 0.0184(5) 0.0076(4) 0.0109(4) 0.0081(5)
C00V 0.0298(6) 0.0353(6) 0.0242(5) 0.0013(5) 0.0023(4) 0.0031(5)
C00W 0.0415(7) 0.0391(7) 0.0192(5) 0.0056(5) 0.0019(5) 0.0106(5)

loop_
_atom_type_symbol
_atom_type_description
_atom_type_scat_dispersion_real
_atom_type_scat_dispersion_imag
_atom_type_scat_source
C C 0.0181 0.0091 'International Tables Vol C Tables 4.2.6.8 and 6.1.1.4'
H H 0.0000 0.0000 'International Tables Vol C Tables 4.2.6.8 and 6.1.1.4'
N N 0.0311 0.0180 'International Tables Vol C Tables 4.2.6.8 and 6.1.1.4'
O O 0.0492 0.0322 'International Tables Vol C Tables 4.2.6.8 and 6.1.1.4'

loop_
_geom_angle_atom_site_label_1
_geom_angle_atom_site_label_2
_geom_angle_atom_site_label_3
_geom_angle
_geom_angle_site_symmetry_1
_geom_angle_site_symmetry_3
_geom_angle_publ_flag
C009 O001 H001 109.5 . . ?
C004 N003 C00G 115.33(7) . . ?
C005 N003 C004 124.94(8) . . ?
C005 N003 C00G 119.73(8) . . ?
C007 C004 N003 119.59(9) . . ?
C00B C004 N003 119.71(9) . . ?
C00B C004 C007 120.51(9) . . ?
O002 C005 N003 121.00(9) . . ?
O002 C005 C008 119.51(8) . . ?
N003 C005 C008 119.12(8) . . ?
C00H C006 C00I 121.02(9) . . ?
C00H C006 C00N 117.91(9) . . ?
C00N C006 C00I 121.07(9) . . ?
C004 C007 H007 120.3 . . ?
C004 C007 C00R 119.35(10) . . ?
C00R C007 H007 120.3 . . ?
C005 C008 H008 109.8 . . ?
C005 C008 C009 108.60(8) . . ?
C005 C008 C00I 106.31(8) . . ?
C009 C008 H008 109.8 . . ?
C009 C008 C00I 112.38(7) . . ?
C00I C008 H008 109.8 . . ?
O001 C009 C008 104.48(7) . . ?
O001 C009 H009 108.1 . . ?
O001 C009 C00C 112.37(8) . . ?
C008 C009 H009 108.1 . . ?
C008 C009 C00C 115.27(8) . . ?
C00C C009 H009 108.1 . . ?
C00E C00A C00D 121.36(9) . . ?
C00E C00A C00F 117.89(9) . . ?
C00F C00A C00D 120.75(9) . . ?
C004 C00B H00B 120.1 . . ?
C004 C00B C00K 119.71(9) . . ?
C00K C00B H00B 120.1 . . ?
C009 C00C H00C 107.4 . . ?
C00L C00C C009 109.77(8) . . ?
C00L C00C H00C 107.4 . . ?
C00P C00C C009 114.33(8) . . ?
C00P C00C H00C 107.4 . . ?
C00P C00C C00L 110.20(8) . . ?
C00M C00D C00A 120.87(9) . . ?
C00O C00D C00A 120.88(9) . . ?
C00O C00D C00M 118.25(9) . . ?
C00A C00E H00E 119.6 . . ?
C00H C00E C00A 120.83(10) . . ?
C00H C00E H00E 119.6 . . ?
C00A C00F H00F 119.5 . . ?
C00N C00F C00A 121.00(9) . . ?
C00N C00F H00F 119.5 . . ?
N003 C00G H00A 109.5 . . ?
N003 C00G H00D 109.5 . . ?
N003 C00G H00G 109.5 . . ?
H00A C00G H00D 109.5 . . ?
H00A C00G H00G 109.5 . . ?
H00D C00G H00G 109.5 . . ?
C006 C00H H00H 119.4 . . ?
C00E C00H C006 121.24(9) . . ?
C00E C00H H00H 119.4 . . ?
C006 C00I C008 113.70(8) . . ?
C006 C00I H00I 108.8 . . ?
C006 C00I H00J 108.8 . . ?
C008 C00I H00I 108.8 . . ?
C008 C00I H00J 108.8 . . ?
H00I C00I H00J 107.7 . . ?
C00K C00J H00K 120.1 . . ?
C00R C00J H00K 120.1 . . ?
C00R C00J C00K 119.88(10) . . ?
C00B C00K H00L 120.0 . . ?
C00J C00K C00B 120.04(10) . . ?
C00J C00K H00L 120.0 . . ?
C00C C00L H00M 109.0 . . ?
C00C C00L H00N 109.0 . . ?
H00M C00L H00N 107.8 . . ?
C00U C00L C00C 112.71(9) . . ?
C00U C00L H00M 109.0 . . ?
C00U C00L H00N 109.0 . . ?
C00D C00M H00O 119.6 . . ?
C00Q C00M C00D 120.75(10) . . ?
C00Q C00M H00O 119.6 . . ?
C006 C00N H00P 119.5 . . ?
C00F C00N C006 121.09(9) . . ?
C00F C00N H00P 119.5 . . ?
C00D C00O H00Q 119.5 . . ?
C00S C00O C00D 121.02(11) . . ?
C00S C00O H00Q 119.5 . . ?
C00C C00P H00R 109.3 . . ?
C00C C00P H00S 109.3 . . ?
C00C C00P C00V 111.40(9) . . ?
H00R C00P H00S 108.0 . . ?
C00V C00P H00R 109.3 . . ?
C00V C00P H00S 109.3 . . ?
C00M C00Q H00T 119.8 . . ?
C00T C00Q C00M 120.36(11) . . ?
C00T C00Q H00T 119.8 . . ?
C007 C00R H00U 119.8 . . ?
C00J C00R C007 120.47(10) . . ?
C00J C00R H00U 119.8 . . ?
C00O C00S H00V 119.9 . . ?
C00T C00S C00O 120.11(11) . . ?
C00T C00S H00V 119.9 . . ?
C00Q C00T H00W 120.2 . . ?
C00S C00T C00Q 119.51(10) . . ?
C00S C00T H00W 120.2 . . ?
C00L C00U H00X 109.4 . . ?
C00L C00U H00Y 109.4 . . ?
H00X C00U H00Y 108.0 . . ?
C00W C00U C00L 111.26(9) . . ?
C00W C00U H00X 109.4 . . ?
C00W C00U H00Y 109.4 . . ?
C00P C00V H00Z 109.4 . . ?
C00P C00V H 109.4 . . ?
H00Z C00V H 108.0 . . ?
C00W C00V C00P 111.18(10) . . ?
C00W C00V H00Z 109.4 . . ?
C00W C00V H 109.4 . . ?
C00U C00W C00V 110.82(9) . . ?
C00U C00W H00 109.5 . . ?
C00U C00W HA 109.5 . . ?
C00V C00W H00 109.5 . . ?
C00V C00W HA 109.5 . . ?
H00 C00W HA 108.1 . . ?

loop_
_geom_bond_atom_site_label_1
_geom_bond_atom_site_label_2
_geom_bond_distance
_geom_bond_site_symmetry_2
_geom_bond_publ_flag
O001 H001 0.8400 . ?
O001 C009 1.4344(11) . ?
O002 C005 1.2415(12) . ?
N003 C004 1.4376(12) . ?
N003 C005 1.3526(12) . ?
N003 C00G 1.4687(12) . ?
C004 C007 1.3893(14) . ?
C004 C00B 1.3883(14) . ?
C005 C008 1.5226(13) . ?
C006 C00H 1.3915(15) . ?
C006 C00I 1.5131(13) . ?
C006 C00N 1.3963(14) . ?
C007 H007 0.9500 . ?
C007 C00R 1.3918(15) . ?
C008 H008 1.0000 . ?
C008 C009 1.5324(12) . ?
C008 C00I 1.5484(13) . ?
C009 H009 1.0000 . ?
C009 C00C 1.5342(13) . ?
C00A C00D 1.4868(13) . ?
C00A C00E 1.3966(14) . ?
C00A C00F 1.3986(15) . ?
C00B H00B 0.9500 . ?
C00B C00K 1.3933(14) . ?
C00C H00C 1.0000 . ?
C00C C00L 1.5331(13) . ?
C00C C00P 1.5284(14) . ?
C00D C00M 1.3951(15) . ?
C00D C00O 1.3932(16) . ?
C00E H00E 0.9500 . ?
C00E C00H 1.3901(14) . ?
C00F H00F 0.9500 . ?
C00F C00N 1.3863(14) . ?
C00G H00A 0.9800 . ?
C00G H00D 0.9800 . ?
C00G H00G 0.9800 . ?
C00H H00H 0.9500 . ?
C00I H00I 0.9900 . ?
C00I H00J 0.9900 . ?
C00J H00K 0.9500 . ?
C00J C00K 1.3878(16) . ?
C00J C00R 1.3869(16) . ?
C00K H00L 0.9500 . ?
C00L H00M 0.9900 . ?
C00L H00N 0.9900 . ?
C00L C00U 1.5266(15) . ?
C00M H00O 0.9500 . ?
C00M C00Q 1.3899(15) . ?
C00N H00P 0.9500 . ?
C00O H00Q 0.9500 . ?
C00O C00S 1.3916(15) . ?
C00P H00R 0.9900 . ?
C00P H00S 0.9900 . ?
C00P C00V 1.5306(15) . ?
C00Q H00T 0.9500 . ?
C00Q C00T 1.3865(18) . ?
C00R H00U 0.9500 . ?
C00S H00V 0.9500 . ?
C00S C00T 1.3846(18) . ?
C00T H00W 0.9500 . ?
C00U H00X 0.9900 . ?
C00U H00Y 0.9900 . ?
C00U C00W 1.5228(17) . ?
C00V H00Z 0.9900 . ?
C00V H 0.9900 . ?
C00V C00W 1.5280(16) . ?
C00W H00 0.9900 . ?
C00W HA 0.9900 . ?

loop_
_geom_torsion_atom_site_label_1
_geom_torsion_atom_site_label_2
_geom_torsion_atom_site_label_3
_geom_torsion_atom_site_label_4
_geom_torsion
_geom_torsion_site_symmetry_1
_geom_torsion_site_symmetry_2
_geom_torsion_site_symmetry_3
_geom_torsion_site_symmetry_4
_geom_torsion_publ_flag
O001 C009 C00C C00L -62.50(10) . . . . ?
O001 C009 C00C C00P 61.91(11) . . . . ?
O002 C005 C008 C009 53.27(11) . . . . ?
O002 C005 C008 C00I -67.87(11) . . . . ?
N003 C004 C007 C00R -173.16(9) . . . . ?
N003 C004 C00B C00K 173.09(9) . . . . ?
N003 C005 C008 C009 -133.65(9) . . . . ?
N003 C005 C008 C00I 105.21(10) . . . . ?
C004 N003 C005 O002 -172.24(9) . . . . ?
C004 N003 C005 C008 14.78(14) . . . . ?
C004 C007 C00R C00J -0.08(16) . . . . ?
C004 C00B C00K C00J 0.20(16) . . . . ?
C005 N003 C004 C007 -115.61(11) . . . . ?
C005 N003 C004 C00B 69.47(13) . . . . ?
C005 C008 C009 O001 67.61(9) . . . . ?
C005 C008 C009 C00C -168.57(8) . . . . ?
C005 C008 C00I C006 -56.70(11) . . . . ?
C007 C004 C00B C00K -1.79(15) . . . . ?
C008 C009 C00C C00L 177.93(8) . . . . ?
C008 C009 C00C C00P -57.65(11) . . . . ?
C009 C008 C00I C006 -175.39(8) . . . . ?
C009 C00C C00L C00U -179.14(9) . . . . ?
C009 C00C C00P C00V -179.12(9) . . . . ?
C00A C00D C00M C00Q 179.94(9) . . . . ?
C00A C00D C00O C00S -179.94(10) . . . . ?
C00A C00E C00H C006 -1.92(16) . . . . ?
C00A C00F C00N C006 -2.07(15) . . . . ?
C00B C004 C007 C00R 1.72(15) . . . . ?
C00C C00L C00U C00W -54.49(12) . . . . ?
C00C C00P C00V C00W 56.96(12) . . . . ?
C00D C00A C00E C00H -179.39(9) . . . . ?
C00D C00A C00F C00N -178.64(9) . . . . ?
C00D C00M C00Q C00T 0.13(16) . . . . ?
C00D C00O C00S C00T -0.12(17) . . . . ?
C00E C00A C00D C00M 142.14(11) . . . . ?
C00E C00A C00D C00O -37.49(14) . . . . ?
C00E C00A C00F C00N 0.85(15) . . . . ?
C00F C00A C00D C00M -38.39(14) . . . . ?
C00F C00A C00D C00O 141.98(11) . . . . ?
C00F C00A C00E C00H 1.12(15) . . . . ?
C00G N003 C004 C007 64.56(12) . . . . ?
C00G N003 C004 C00B -110.36(10) . . . . ?
C00G N003 C005 O002 7.59(14) . . . . ?
C00G N003 C005 C008 -165.39(8) . . . . ?
C00H C006 C00I C008 -97.77(11) . . . . ?
C00H C006 C00N C00F 1.27(15) . . . . ?
C00I C006 C00H C00E -179.47(9) . . . . ?
C00I C006 C00N C00F -178.55(9) . . . . ?
C00I C008 C009 O001 -175.07(8) . . . . ?
C00I C008 C009 C00C -51.24(11) . . . . ?
C00K C00J C00R C007 -1.49(16) . . . . ?
C00L C00C C00P C00V -54.94(11) . . . . ?
C00L C00U C00W C00V 54.91(13) . . . . ?
C00M C00D C00O C00S 0.42(16) . . . . ?
C00M C00Q C00T C00S 0.18(17) . . . . ?
C00N C006 C00H C00E 0.71(15) . . . . ?
C00N C006 C00I C008 82.04(12) . . . . ?
C00O C00D C00M C00Q -0.42(16) . . . . ?
C00O C00S C00T C00Q -0.18(17) . . . . ?
C00P C00C C00L C00U 54.08(12) . . . . ?
C00P C00V C00W C00U -56.46(13) . . . . ?
C00R C00J C00K C00B 1.42(16) . . . . ?
